data_2244025
loop_
_publ_author_name
'Luz, Eduardo Q.'
'Santana, Francielli S.'
'Silverio, Gabriel L.'
'Tullio, Suelen C. M. C.'
'Iodice, Bianca'
'Prola, Lizi\^e D. T.'
'Barbosa, Ronilson V.'
'Rampon, Daniel S.'

_publ_section_title
;
 Crystal structures of
 3-halo-2-organochalcogenylbenzo[<i>b</i>]chalcogenophenes
;
_journal_issue 3
_journal_name_full 'Acta Crystallographica Section E'
_journal_page_first
;
;
_journal_paper_doi 10.1107/S2056989022000962
_journal_volume 78
_journal_year 2022
_chemical_formula_iupac 'C14 H9 Br S2'
_chemical_formula_moiety 'C14 H9 Br S2'
_chemical_formula_structural C14H9BrS2
_chemical_formula_sum 'C14 H9 Br S2'
_chemical_formula_weight 321.24
_chemical_name_systematic
;
3-Bromo-2-(phenylsulfanyl)benzo[<i>b</i>]thiophene
;
_space_group_crystal_system monoclinic
_space_group_IT_number 14
_space_group_name_Hall '-P 2ybc'
_space_group_name_H-M_alt 'P 1 21/c 1'
_atom_sites_solution_hydrogens difmap
_atom_sites_solution_primary dual
_atom_sites_solution_secondary difmap
_audit_creation_method SHELXL-2018/3
_cell_angle_alpha 90
_cell_angle_beta 98.967(3)
_cell_angle_gamma 90
_cell_formula_units_Z 4
_cell_length_a 8.2471(8)
_cell_length_b 9.9562(8)
_cell_length_c 15.7601(14)
_cell_measurement_reflns_used 9946
_cell_measurement_temperature 296(2)
_cell_measurement_theta_max 28.03
_cell_measurement_theta_min 2.62
_cell_volume 1278.2(2)
_computing_cell_refinement
;
SAINT (Bruker, 2002)
;
_computing_data_collection
;
APEX3 (Bruker, 2015)
;
_computing_data_reduction
;
SAINT (Bruker, 2002)
;
_computing_molecular_graphics
;
DIAMOND (Brandenburg & Putz, 2006)
;
_computing_publication_material
;
SHELXL97 (Sheldrick, 2008) and WINGX (Farrugia, 2012)
;
_computing_structure_refinement
;
<i>SHELXL2018/3</i> (Sheldrick, 2015b)
;
_computing_structure_solution
;
SHELXT (Sheldrick, 2015a)
;
_diffrn_ambient_temperature 296(2)
_diffrn_detector_area_resol_mean 10.4167
_diffrn_measured_fraction_theta_full 0.998
_diffrn_measured_fraction_theta_max 0.998
_diffrn_measurement_device_type 'Bruker D8 Venture/Photon 100 CMOS'
_diffrn_measurement_method '\f and \w scans'
_diffrn_radiation_monochromator graphite
_diffrn_radiation_type MoK\a
_diffrn_radiation_wavelength 0.71073
_diffrn_reflns_av_R_equivalents 0.0412
_diffrn_reflns_av_unetI/netI 0.0133
_diffrn_reflns_limit_h_max 10
_diffrn_reflns_limit_h_min -10
_diffrn_reflns_limit_k_max 13
_diffrn_reflns_limit_k_min -13
_diffrn_reflns_limit_l_max 20
_diffrn_reflns_limit_l_min -20
_diffrn_reflns_number 55020
_diffrn_reflns_theta_full 25.242
_diffrn_reflns_theta_max 27.995
_diffrn_reflns_theta_min 3.231
_diffrn_source 'fine-focus sealed tube'
_exptl_absorpt_coefficient_mu 3.514
_exptl_absorpt_correction_T_max 0.7461
_exptl_absorpt_correction_T_min 0.6280
_exptl_absorpt_correction_type multi-scan
_exptl_absorpt_process_details
;
(SADABS; Krause <i>et al.</i>,  2015)
;
_exptl_crystal_colour colourless
_exptl_crystal_density_diffrn 1.669
_exptl_crystal_description parallelepiped
_exptl_crystal_F_000 640
_exptl_crystal_size_max 0.275
_exptl_crystal_size_mid 0.212
_exptl_crystal_size_min 0.140
_refine_diff_density_max 0.413
_refine_diff_density_min -0.761
_refine_ls_extinction_method none
_refine_ls_goodness_of_fit_ref 1.036
_refine_ls_hydrogen_treatment refall
_refine_ls_matrix_type full
_refine_ls_number_parameters 190
_refine_ls_number_reflns 3078
_refine_ls_number_restraints 0
_refine_ls_restrained_S_all 1.036
_refine_ls_R_factor_all 0.0402
_refine_ls_R_factor_gt 0.0289
_refine_ls_shift/su_max 0.000
_refine_ls_shift/su_mean 0.000
_refine_ls_structure_factor_coef Fsqd
_refine_ls_weighting_details 'w=1/[\s^2^(Fo^2^)+(0.0347P)^2^+0.7059P] where P=(Fo^2^+2Fc^2^)/3'
_refine_ls_weighting_scheme calc
_refine_ls_wR_factor_gt 0.0684
_refine_ls_wR_factor_ref 0.0726
_reflns_number_gt 2559
_reflns_number_total 3078
_reflns_threshold_expression 'I > 2\s(I)'
_cod_data_source_file jy2015sup1.cif
_cod_data_source_block 1
_cod_original_sg_symbol_H-M 'P 21/c'
_cod_database_code 2244025
_shelx_space_group_comment
;
The symmetry employed for this shelxl refinement is uniquely defined
by the following loop, which should always be used as a source of
symmetry information in preference to the above space-group names.
They are only intended as comments.
;

loop_
_space_group_symop_operation_xyz
'x, y, z'
'-x, y+1/2, -z+1/2'
'-x, -y, -z'
'x, -y-1/2, z-1/2'

loop_
_atom_site_type_symbol
_atom_site_label
_atom_site_fract_x
_atom_site_fract_y
_atom_site_fract_z
_atom_site_U_iso_or_equiv
_atom_site_adp_type
_atom_site_calc_flag
_atom_site_occupancy
_atom_site_disorder_assembly
_atom_site_disorder_group
C C2 0.1651(3) 0.3373(2) 0.41693(14) 0.0405(5) Uani d 1 . .
C C3 0.2308(2) 0.4295(2) 0.47529(13) 0.0361(4) Uani d 1 . .
C C4 0.1731(2) 0.56405(19) 0.45645(12) 0.0315(4) Uani d 1 . .
C C5 0.2140(3) 0.6832(2) 0.50152(14) 0.0399(4) Uani d 1 . .
C C6 0.1421(3) 0.8012(2) 0.47034(16) 0.0460(5) Uani d 1 . .
C C7 0.0310(3) 0.8041(2) 0.39437(16) 0.0468(5) Uani d 1 . .
C C8 -0.0120(3) 0.6888(2) 0.34898(14) 0.0426(5) Uani d 1 . .
C C9 0.0599(2) 0.56820(19) 0.38079(12) 0.0325(4) Uani d 1 . .
C C11 0.3783(3) 0.1481(2) 0.36842(14) 0.0392(4) Uani d 1 . .
C C12 0.4614(3) 0.0261(2) 0.38205(16) 0.0487(5) Uani d 1 . .
C C13 0.6017(3) 0.0046(3) 0.34629(17) 0.0562(6) Uani d 1 . .
C C14 0.6591(3) 0.1024(3) 0.29691(18) 0.0578(6) Uani d 1 . .
C C15 0.5762(3) 0.2225(3) 0.28289(16) 0.0512(6) Uani d 1 . .
C C16 0.4356(3) 0.2460(2) 0.31852(14) 0.0435(5) Uani d 1 . .
Br Br1 0.38366(3) 0.38960(3) 0.57285(2) 0.05735(10) Uani d 1 . .
S S1 0.02548(7) 0.41026(6) 0.33534(4) 0.04409(13) Uani d 1 . .
S S10 0.19752(8) 0.16429(6) 0.41634(5) 0.05842(19) Uani d 1 . .
H H5 0.289(3) 0.680(2) 0.5496(15) 0.042(6) Uiso d 1 . .
H H6 0.172(3) 0.880(3) 0.4980(17) 0.053(7) Uiso d 1 . .
H H7 -0.009(4) 0.887(3) 0.3766(18) 0.060(8) Uiso d 1 . .
H H8 -0.089(3) 0.691(3) 0.2997(17) 0.055(7) Uiso d 1 . .
H H12 0.429(3) -0.039(3) 0.4186(17) 0.056(7) Uiso d 1 . .
H H13 0.660(4) -0.081(3) 0.3556(18) 0.065(8) Uiso d 1 . .
H H14 0.751(4) 0.092(3) 0.278(2) 0.073(9) Uiso d 1 . .
H H15 0.613(3) 0.286(3) 0.2530(18) 0.058(8) Uiso d 1 . .
H H16 0.379(3) 0.325(3) 0.3084(17) 0.058(8) Uiso d 1 . .

loop_
_atom_site_aniso_label
_atom_site_aniso_U_11
_atom_site_aniso_U_22
_atom_site_aniso_U_33
_atom_site_aniso_U_12
_atom_site_aniso_U_13
_atom_site_aniso_U_23
C2 0.0426(11) 0.0318(9) 0.0515(12) 0.0038(8) 0.0207(9) 0.0049(9)
C3 0.0300(9) 0.0371(10) 0.0432(10) 0.0039(7) 0.0116(8) 0.0087(8)
C4 0.0281(8) 0.0343(9) 0.0337(9) 0.0004(7) 0.0100(7) 0.0047(7)
C5 0.0368(10) 0.0437(11) 0.0389(11) -0.0035(8) 0.0049(8) -0.0012(9)
C6 0.0514(13) 0.0329(10) 0.0562(13) -0.0040(9) 0.0160(10) -0.0046(10)
C7 0.0511(13) 0.0332(10) 0.0583(14) 0.0064(9) 0.0157(10) 0.0122(10)
C8 0.0433(11) 0.0431(11) 0.0405(11) 0.0038(9) 0.0038(9) 0.0130(9)
C9 0.0339(9) 0.0331(9) 0.0321(9) -0.0002(7) 0.0097(7) 0.0025(7)
C11 0.0416(11) 0.0342(10) 0.0429(11) -0.0005(8) 0.0103(8) -0.0054(8)
C12 0.0587(14) 0.0356(11) 0.0536(13) 0.0060(10) 0.0147(11) -0.0019(10)
C13 0.0590(15) 0.0477(13) 0.0632(15) 0.0141(12) 0.0134(12) -0.0077(12)
C14 0.0489(14) 0.0706(17) 0.0573(15) 0.0079(12) 0.0186(11) -0.0125(13)
C15 0.0492(13) 0.0611(15) 0.0452(12) -0.0055(11) 0.0135(10) 0.0010(11)
C16 0.0439(11) 0.0415(11) 0.0455(12) 0.0020(9) 0.0083(9) 0.0024(9)
Br1 0.03881(13) 0.06510(17) 0.06559(17) 0.00695(10) 0.00017(10) 0.02733(12)
S1 0.0519(3) 0.0402(3) 0.0404(3) -0.0055(2) 0.0080(2) -0.0061(2)
S10 0.0637(4) 0.0289(3) 0.0928(5) 0.0022(2) 0.0440(4) 0.0058(3)

loop_
_atom_type_symbol
_atom_type_description
_atom_type_scat_dispersion_real
_atom_type_scat_dispersion_imag
_atom_type_scat_source
C C 0.0033 0.0016 'International Tables Vol C Tables 4.2.6.8 and 6.1.1.4'
H H 0.0000 0.0000 'International Tables Vol C Tables 4.2.6.8 and 6.1.1.4'
Br Br -0.2901 2.4595 'International Tables Vol C Tables 4.2.6.8 and 6.1.1.4'
S S 0.1246 0.1234 'International Tables Vol C Tables 4.2.6.8 and 6.1.1.4'

loop_
_geom_angle_atom_site_label_1
_geom_angle_atom_site_label_2
_geom_angle_atom_site_label_3
_geom_angle_site_symmetry_1
_geom_angle_site_symmetry_3
_geom_angle
_geom_angle_publ_flag
C3 C2 S10 . . 128.98(18) ?
C3 C2 S1 . . 111.54(15) ?
S10 C2 S1 . . 119.44(14) ?
C2 C3 C4 . . 114.06(18) ?
C2 C3 Br1 . . 124.17(16) ?
C4 C3 Br1 . . 121.76(15) ?
C9 C4 C5 . . 119.07(18) ?
C9 C4 C3 . . 111.10(17) ?
C5 C4 C3 . . 129.82(18) ?
C6 C5 C4 . . 119.2(2) ?
C6 C5 H5 . . 122.1(16) ?
C4 C5 H5 . . 118.6(16) ?
C5 C6 C7 . . 121.1(2) ?
C5 C6 H6 . . 119.9(17) ?
C7 C6 H6 . . 118.9(17) ?
C8 C7 C6 . . 121.0(2) ?
C8 C7 H7 . . 123.0(18) ?
C6 C7 H7 . . 116.0(18) ?
C7 C8 C9 . . 118.2(2) ?
C7 C8 H8 . . 120.6(18) ?
C9 C8 H8 . . 121.2(18) ?
C4 C9 C8 . . 121.46(19) ?
C4 C9 S1 . . 111.78(14) ?
C8 C9 S1 . . 126.76(16) ?
C16 C11 C12 . . 119.9(2) ?
C16 C11 S10 . . 124.14(17) ?
C12 C11 S10 . . 115.92(17) ?
C13 C12 C11 . . 119.7(2) ?
C13 C12 H12 . . 118.7(16) ?
C11 C12 H12 . . 121.4(17) ?
C14 C13 C12 . . 120.3(2) ?
C14 C13 H13 . . 120.0(17) ?
C12 C13 H13 . . 119.7(17) ?
C13 C14 C15 . . 119.9(2) ?
C13 C14 H14 . . 121(2) ?
C15 C14 H14 . . 119(2) ?
C14 C15 C16 . . 120.5(2) ?
C14 C15 H15 . . 120.8(18) ?
C16 C15 H15 . . 118.7(18) ?
C11 C16 C15 . . 119.6(2) ?
C11 C16 H16 . . 119.7(18) ?
C15 C16 H16 . . 120.7(18) ?
C9 S1 C2 . . 91.51(10) ?
C2 S10 C11 . . 103.35(10) ?

loop_
_geom_bond_atom_site_label_1
_geom_bond_atom_site_label_2
_geom_bond_site_symmetry_2
_geom_bond_distance
_geom_bond_publ_flag
C2 C3 . 1.352(3) ?
C2 S10 . 1.744(2) ?
C2 S1 . 1.745(2) ?
C3 C4 . 1.437(3) ?
C3 Br1 . 1.873(2) ?
C4 C9 . 1.396(3) ?
C4 C5 . 1.397(3) ?
C5 C6 . 1.373(3) ?
C5 H5 . 0.90(2) ?
C6 C7 . 1.390(4) ?
C6 H6 . 0.91(3) ?
C7 C8 . 1.369(3) ?
C7 H7 . 0.92(3) ?
C8 C9 . 1.397(3) ?
C8 H8 . 0.92(3) ?
C9 S1 . 1.733(2) ?
C11 C16 . 1.381(3) ?
C11 C12 . 1.395(3) ?
C11 S10 . 1.781(2) ?
C12 C13 . 1.380(3) ?
C12 H12 . 0.93(3) ?
C13 C14 . 1.376(4) ?
C13 H13 . 0.98(3) ?
C14 C15 . 1.377(4) ?
C14 H14 . 0.87(3) ?
C15 C16 . 1.385(3) ?
C15 H15 . 0.87(3) ?
C16 H16 . 0.91(3) ?

loop_
_geom_torsion_atom_site_label_1
_geom_torsion_atom_site_label_2
_geom_torsion_atom_site_label_3
_geom_torsion_atom_site_label_4
_geom_torsion_site_symmetry_1
_geom_torsion_site_symmetry_2
_geom_torsion_site_symmetry_3
_geom_torsion_site_symmetry_4
_geom_torsion
_geom_torsion_publ_flag
S10 C2 C3 C4 . . . . -178.52(15) ?
S1 C2 C3 C4 . . . . -0.7(2) ?
S10 C2 C3 Br1 . . . . 1.5(3) ?
S1 C2 C3 Br1 . . . . 179.28(10) ?
C2 C3 C4 C9 . . . . 0.2(2) ?
Br1 C3 C4 C9 . . . . -179.83(13) ?
C2 C3 C4 C5 . . . . -179.69(19) ?
Br1 C3 C4 C5 . . . . 0.3(3) ?
C9 C4 C5 C6 . . . . 0.0(3) ?
C3 C4 C5 C6 . . . . 179.8(2) ?
C4 C5 C6 C7 . . . . -0.7(3) ?
C5 C6 C7 C8 . . . . 1.0(4) ?
C6 C7 C8 C9 . . . . -0.5(3) ?
C5 C4 C9 C8 . . . . 0.5(3) ?
C3 C4 C9 C8 . . . . -179.35(18) ?
C5 C4 C9 S1 . . . . -179.67(14) ?
C3 C4 C9 S1 . . . . 0.5(2) ?
C7 C8 C9 C4 . . . . -0.3(3) ?
C7 C8 C9 S1 . . . . 179.94(17) ?
C16 C11 C12 C13 . . . . 0.7(4) ?
S10 C11 C12 C13 . . . . 179.2(2) ?
C11 C12 C13 C14 . . . . -0.4(4) ?
C12 C13 C14 C15 . . . . -0.1(4) ?
C13 C14 C15 C16 . . . . 0.3(4) ?
C12 C11 C16 C15 . . . . -0.5(3) ?
S10 C11 C16 C15 . . . . -178.85(18) ?
C14 C15 C16 C11 . . . . 0.0(4) ?
C4 C9 S1 C2 . . . . -0.72(15) ?
C8 C9 S1 C2 . . . . 179.07(19) ?
C3 C2 S1 C9 . . . . 0.82(16) ?
S10 C2 S1 C9 . . . . 178.86(13) ?
C3 C2 S10 C11 . . . . -84.8(2) ?
S1 C2 S10 C11 . . . . 97.56(14) ?
C16 C11 S10 C2 . . . . -19.9(2) ?
C12 C11 S10 C2 . . . . 161.70(18) ?

_cod_database_fobs_code 2244025
